data_7251089
loop_
_publ_author_name
'Nicholson, Elliot J.'
'Hanton, Lyall R.'
'Macreadie, Lauren K.'

_publ_section_title
;
 Metal ion influence on paddlewheel SBUs formed from a mixed donor
 multidentate ligand and the consequences for MOF structures
;
_journal_issue 44
_journal_name_full CrystEngComm
_journal_page_first 7135
_journal_page_last 7145
_journal_paper_doi 10.1039/D5CE00470E
_journal_volume 27
_journal_year 2025
_chemical_formula_sum 'C62 H48 Mg2 N10 O15'
_chemical_formula_weight 1221.72
_space_group_crystal_system monoclinic
_space_group_IT_number 14
_space_group_name_Hall '-P 2ybc'
_space_group_name_H-M_alt 'P 1 21/c 1'
_atom_sites_solution_hydrogens mixed
_audit_creation_method SHELXL-2016/6
_audit_update_record
;
2025-09-05 deposited with the CCDC.	2025-10-20 downloaded from the CCDC.
;
_cell_angle_alpha 90
_cell_angle_beta 111.172(2)
_cell_angle_gamma 90
_cell_formula_units_Z 4
_cell_length_a 19.8544(3)
_cell_length_b 18.8871(2)
_cell_length_c 20.3096(3)
_cell_measurement_reflns_used 19947
_cell_measurement_temperature 100(2)
_cell_measurement_theta_max 72.6290
_cell_measurement_theta_min 3.8710
_cell_volume 7101.87(19)
_computing_cell_refinement 'CrysAlisPro 1.171.42.89a (Rigaku OD, 2023)'
_computing_data_collection 'CrysAlisPro 1.171.42.89a (Rigaku OD, 2023)'
_computing_data_reduction 'CrysAlisPro 1.171.42.89a (Rigaku OD, 2023)'
_computing_structure_refinement 'SHELXL-2016/6 (Sheldrick, 2016)'
_diffrn_ambient_temperature 100(2)
_diffrn_measured_fraction_theta_full 0.997
_diffrn_measured_fraction_theta_max 0.973
_diffrn_measurement_device_type 'SuperNova, Dual, Cu at home/near, Atlas'
_diffrn_radiation_type CuK\a
_diffrn_radiation_wavelength 1.54184
_diffrn_reflns_av_R_equivalents 0.0259
_diffrn_reflns_av_unetI/netI 0.0263
_diffrn_reflns_Laue_measured_fraction_full 0.997
_diffrn_reflns_Laue_measured_fraction_max 0.973
_diffrn_reflns_limit_h_max 21
_diffrn_reflns_limit_h_min -24
_diffrn_reflns_limit_k_max 23
_diffrn_reflns_limit_k_min -22
_diffrn_reflns_limit_l_max 25
_diffrn_reflns_limit_l_min -25
_diffrn_reflns_number 40001
_diffrn_reflns_point_group_measured_fraction_full 0.997
_diffrn_reflns_point_group_measured_fraction_max 0.973
_diffrn_reflns_theta_full 67.684
_diffrn_reflns_theta_max 72.674
_diffrn_reflns_theta_min 3.549
_diffrn_source 'micro-focus sealed X-ray tube'
_exptl_absorpt_coefficient_mu 0.851
_exptl_absorpt_correction_T_max 1.00000
_exptl_absorpt_correction_T_min 0.90920
_exptl_absorpt_correction_type multi-scan
_exptl_absorpt_process_details
;
        CrysAlisPro 1.171.42.89a (Rigaku Oxford Diffraction, 2023)
        Empirical absorption correction using spherical harmonics,
        implemented in SCALE3 ABSPACK scaling algorithm.
;
_exptl_crystal_colour Colourless
_exptl_crystal_density_diffrn 1.143
_exptl_crystal_description Block
_exptl_crystal_F_000 2536
_exptl_crystal_size_max 0.143
_exptl_crystal_size_mid 0.126
_exptl_crystal_size_min 0.065
_refine_diff_density_max 1.248
_refine_diff_density_min -0.653
_refine_diff_density_rms 0.087
_refine_ls_extinction_method none
_refine_ls_goodness_of_fit_ref 1.066
_refine_ls_hydrogen_treatment mixed
_refine_ls_matrix_type full
_refine_ls_number_parameters 810
_refine_ls_number_reflns 13737
_refine_ls_number_restraints 0
_refine_ls_restrained_S_all 1.066
_refine_ls_R_factor_all 0.0948
_refine_ls_R_factor_gt 0.0884
_refine_ls_shift/su_max 0.001
_refine_ls_shift/su_mean 0.000
_refine_ls_structure_factor_coef Fsqd
_refine_ls_weighting_details 'w=1/[\s^2^(Fo^2^)+(0.1386P)^2^+13.2278P] where P=(Fo^2^+2Fc^2^)/3'
_refine_ls_weighting_scheme calc
_refine_ls_wR_factor_gt 0.2513
_refine_ls_wR_factor_ref 0.2573
_reflns_Friedel_coverage 0.000
_reflns_number_gt 12198
_reflns_number_total 13737
_reflns_threshold_expression 'I > 2\s(I)'
_cod_data_source_file d5ce00470e2.cif
_cod_data_source_block MgL1
_cod_depositor_comments
;
The following automatic conversions were performed:

data item '_exptl_absorpt_correction_type' value 'Multi-scan' was
changed to 'multi-scan' in accordance with the
/home/data/users/saulius/crontab/automatic-downloads/rss-feeds/RSC/lib/dictionaries/cif_core.dic
dictionary named 'cif_core.dic' version 2.4.2 last updated on
2011-04-26.

Automatic conversion script
Id: cif_fix_values 8170 2020-07-09 18:12:32Z antanas 

 Adding full bibliography for 7251087--7251092.cif.
;
_cod_original_cell_volume 7101.86(19)
_cod_original_sg_symbol_H-M 'P 21/c'
_cod_database_code 7251089
_shelx_shelxl_version_number 2016/6
_shelx_space_group_comment
;
The symmetry employed for this shelxl refinement is uniquely defined
by the following loop, which should always be used as a source of
symmetry information in preference to the above space-group names.
They are only intended as comments.
;

loop_
_space_group_symop_operation_xyz
'x, y, z'
'-x, y+1/2, -z+1/2'
'-x, -y, -z'
'x, -y-1/2, z-1/2'

loop_
_atom_site_label
_atom_site_type_symbol
_atom_site_fract_x
_atom_site_fract_y
_atom_site_fract_z
_atom_site_U_iso_or_equiv
_atom_site_adp_type
_atom_site_occupancy
_atom_site_site_symmetry_order
_atom_site_calc_flag
_atom_site_refinement_flags_posn
_atom_site_refinement_flags_adp
_atom_site_refinement_flags_occupancy
_atom_site_disorder_assembly
_atom_site_disorder_group
C1 C 0.17415(15) 0.76560(17) 0.56850(16) 0.0270(6) Uani 1 1 d . . . . .
H1 H 0.122899 0.765498 0.552764 0.032 Uiso 1 1 calc R U . . .
C2 C 0.21462(16) 0.73591(18) 0.63334(16) 0.0275(6) Uani 1 1 d . . . . .
C3 C 0.20875(15) 0.79549(16) 0.52662(16) 0.0256(6) Uani 1 1 d . . . . .
C4 C 0.29005(16) 0.73543(18) 0.65582(16) 0.0294(6) Uani 1 1 d . . . . .
H4 H 0.317458 0.715065 0.700206 0.035 Uiso 1 1 calc R U . . .
C5 C 0.28408(16) 0.79485(18) 0.54965(16) 0.0292(6) Uani 1 1 d . . . . .
H5 H 0.307471 0.815494 0.520974 0.035 Uiso 1 1 calc R U . . .
C6 C 0.32561(15) 0.76424(18) 0.61436(17) 0.0297(7) Uani 1 1 d . . . . .
C7 C 0.40566(16) 0.7622(2) 0.63738(18) 0.0337(7) Uani 1 1 d . . . . .
C8 C 0.44979(17) 0.7751(2) 0.70673(19) 0.0380(8) Uani 1 1 d . . . . .
H8 H 0.428373 0.785618 0.740545 0.046 Uiso 1 1 calc R U . . .
C9 C 0.43850(19) 0.7468(3) 0.5890(2) 0.0612(14) Uani 1 1 d . . . . .
H9 H 0.409336 0.738161 0.541077 0.073 Uiso 1 1 calc R U . . .
C10 C 0.52453(18) 0.7731(2) 0.7280(2) 0.0420(8) Uani 1 1 d . . . . .
H10 H 0.553656 0.782827 0.775725 0.050 Uiso 1 1 calc R U . . .
C11 C 0.5136(2) 0.7437(3) 0.6098(2) 0.0635(14) Uani 1 1 d . . . . .
H11 H 0.535074 0.732624 0.576174 0.076 Uiso 1 1 calc R U . . .
C12 C 0.55681(17) 0.7567(2) 0.6792(2) 0.0393(8) Uani 1 1 d . . . . .
C13 C 0.63645(17) 0.7514(2) 0.7031(2) 0.0401(8) Uani 1 1 d . . . . .
C14 C 0.74863(17) 0.74435(18) 0.7678(2) 0.0349(7) Uani 1 1 d . . . . .
C15 C 0.74396(18) 0.7310(2) 0.6999(2) 0.0463(10) Uani 1 1 d . . . . .
C16 C 0.8256(2) 0.7528(5) 0.8955(3) 0.111(3) Uani 1 1 d . . . . .
H16 H 0.785559 0.766003 0.907990 0.133 Uiso 1 1 calc R U . . .
C17 C 0.81655(18) 0.7414(2) 0.8257(2) 0.0449(9) Uani 1 1 d . . . . .
C18 C 0.8047(2) 0.7094(3) 0.6810(2) 0.0524(11) Uani 1 1 d . . . . .
C19 C 0.8025(2) 0.6889(3) 0.6129(2) 0.0600(12) Uani 1 1 d . . . . .
H19 H 0.757800 0.687160 0.574244 0.072 Uiso 1 1 calc R U . . .
C20 C 0.8926(3) 0.7451(6) 0.9466(3) 0.145(5) Uani 1 1 d . . . . .
H20 H 0.899299 0.750389 0.995082 0.174 Uiso 1 1 calc R U . . .
C21 C 0.87780(16) 0.72450(17) 0.80932(18) 0.0305(7) Uani 1 1 d . . . . .
C22 C 0.87200(17) 0.7096(2) 0.73741(19) 0.0403(8) Uani 1 1 d . . . . .
C23 C 0.8652(3) 0.6718(3) 0.6038(3) 0.0665(14) Uani 1 1 d . . . . .
H23 H 0.864998 0.659927 0.558281 0.080 Uiso 1 1 calc R U . . .
C24 C 0.9510(2) 0.7293(4) 0.9263(3) 0.085(2) Uani 1 1 d . . . . .
H24 H 0.997627 0.725627 0.961965 0.102 Uiso 1 1 calc R U . . .
C25 C 0.9300(2) 0.6719(3) 0.6623(2) 0.0579(12) Uani 1 1 d . . . . .
H25 H 0.972896 0.657501 0.655584 0.070 Uiso 1 1 calc R U . . .
C26 C 0.17879(16) 0.70222(18) 0.68024(16) 0.0293(6) Uani 1 1 d . . . . .
C27 C 0.16668(15) 0.82515(16) 0.45491(15) 0.0242(6) Uani 1 1 d . . . . .
C29 C 0.06456(16) 0.58573(17) 0.25502(19) 0.0316(7) Uani 1 1 d . . . . .
H29 H 0.022657 0.600073 0.263694 0.038 Uiso 1 1 calc R U . . .
C30 C 0.12445(16) 0.63009(16) 0.27317(18) 0.0302(7) Uani 1 1 d . . . . .
C31 C 0.06617(17) 0.52056(17) 0.2242(2) 0.0334(7) Uani 1 1 d . . . . .
C32 C 0.18530(17) 0.60887(17) 0.2604(2) 0.0336(7) Uani 1 1 d . . . . .
H32 H 0.226315 0.639065 0.273670 0.040 Uiso 1 1 calc R U . . .
C33 C 0.12719(19) 0.50020(17) 0.2105(2) 0.0361(8) Uani 1 1 d . . . . .
H33 H 0.127648 0.455843 0.188589 0.043 Uiso 1 1 calc R U . . .
C34 C 0.18761(18) 0.54405(17) 0.2284(2) 0.0352(7) Uani 1 1 d . . . . .
C35 C 0.25341(19) 0.52171(18) 0.2155(2) 0.0394(8) Uani 1 1 d . . . . .
C36 C 0.2990(2) 0.57140(19) 0.2029(3) 0.0478(10) Uani 1 1 d . . . . .
H36 H 0.287319 0.620258 0.201907 0.057 Uiso 1 1 calc R U . . .
C37 C 0.2722(2) 0.4506(2) 0.2172(3) 0.0516(11) Uani 1 1 d . . . . .
H37 H 0.242017 0.415669 0.225887 0.062 Uiso 1 1 calc R U . . .
C38 C 0.3610(2) 0.5513(2) 0.1919(3) 0.0493(10) Uani 1 1 d . . . . .
H38 H 0.390982 0.586357 0.183003 0.059 Uiso 1 1 calc R U . . .
C39 C 0.3345(2) 0.4301(2) 0.2064(3) 0.0524(11) Uani 1 1 d . . . . .
H39 H 0.346342 0.381282 0.207573 0.063 Uiso 1 1 calc R U . . .
C40 C 0.37978(19) 0.4803(2) 0.1937(2) 0.0421(9) Uani 1 1 d . . . . .
C41 C 0.44575(19) 0.45938(19) 0.1821(2) 0.0401(8) Uani 1 1 d . . . . .
C42 C 0.55105(18) 0.46054(18) 0.1768(2) 0.0359(7) Uani 1 1 d . . . . .
C43 C 0.52412(17) 0.39413(18) 0.15799(18) 0.0329(7) Uani 1 1 d . . . . .
C44 C 0.6525(2) 0.5473(2) 0.1970(3) 0.0500(10) Uani 1 1 d . . . . .
H44 H 0.626066 0.584671 0.207566 0.060 Uiso 1 1 calc R U . . .
C45 C 0.62225(19) 0.47949(18) 0.1799(2) 0.0364(7) Uani 1 1 d . . . . .
C46 C 0.56259(16) 0.33864(18) 0.13899(17) 0.0294(6) Uani 1 1 d . . . . .
C47 C 0.53655(17) 0.27035(19) 0.11697(19) 0.0350(7) Uani 1 1 d . . . . .
H47 H 0.489013 0.257423 0.113066 0.042 Uiso 1 1 calc R U . . .
C48 C 0.7210(2) 0.5581(2) 0.1981(3) 0.0545(11) Uani 1 1 d . . . . .
H48 H 0.742299 0.603836 0.208110 0.065 Uiso 1 1 calc R U . . .
C49 C 0.66343(16) 0.42576(17) 0.16460(17) 0.0292(6) Uani 1 1 d . . . . .
C50 C 0.63366(15) 0.35552(16) 0.14377(16) 0.0254(6) Uani 1 1 d . . . . .
C51 C 0.57997(17) 0.22262(19) 0.1012(2) 0.0357(7) Uani 1 1 d . . . . .
H51 H 0.562882 0.176396 0.085292 0.043 Uiso 1 1 calc R U . . .
C52 C 0.7596(2) 0.50169(19) 0.1844(2) 0.0433(9) Uani 1 1 d . . . . .
H52 H 0.807565 0.510084 0.186736 0.052 Uiso 1 1 calc R U . . .
C53 C 0.65061(17) 0.24308(18) 0.10892(18) 0.0318(7) Uani 1 1 d . . . . .
H53 H 0.681126 0.209010 0.099434 0.038 Uiso 1 1 calc R U . . .
C54 C 0.12266(16) 0.70047(16) 0.30642(18) 0.0288(6) Uani 1 1 d . . . . .
C55 C 0.00308(18) 0.47043(18) 0.2078(2) 0.0367(8) Uani 1 1 d . . . . .
N1 N 0.68093(14) 0.75708(18) 0.76915(18) 0.0426(7) Uani 1 1 d . . . . .
N2 N 0.67154(16) 0.7345(2) 0.65838(19) 0.0587(11) Uani 1 1 d . . . . .
H2 H 0.652003 0.727396 0.612541 0.070 Uiso 1 1 calc R U . . .
N3 N 0.94466(13) 0.71931(15) 0.86062(15) 0.0320(6) Uani 1 1 d . . . . .
N4 N 0.93451(15) 0.6913(2) 0.72743(16) 0.0463(8) Uani 1 1 d . . . . .
N5 N 0.50204(16) 0.50258(16) 0.19248(19) 0.0426(7) Uani 1 1 d . . . . .
N6 N 0.45629(15) 0.39383(16) 0.16146(17) 0.0372(7) Uani 1 1 d . . . . .
H6 H 0.425865 0.358062 0.152090 0.045 Uiso 1 1 calc R U . . .
N7 N 0.73274(14) 0.43729(14) 0.16831(15) 0.0299(6) Uani 1 1 d . . . . .
N8 N 0.67664(12) 0.30711(13) 0.12863(13) 0.0247(5) Uani 1 1 d . . . . .
O1 O 0.22073(11) 0.67437(14) 0.73561(12) 0.0345(5) Uani 1 1 d . . . . .
O2 O 0.11125(11) 0.70377(14) 0.66161(12) 0.0366(6) Uani 1 1 d . . . . .
O3 O 0.20201(10) 0.85869(11) 0.42422(10) 0.0244(4) Uani 1 1 d . . . . .
O4 O 0.09991(10) 0.81438(12) 0.42942(11) 0.0272(5) Uani 1 1 d . . . . .
O5 O 0.18097(11) 0.73452(11) 0.33026(13) 0.0310(5) Uani 1 1 d . . . . .
O6 O 0.06261(11) 0.72042(11) 0.30682(14) 0.0330(5) Uani 1 1 d . . . . .
O7 O 0.00312(13) 0.41775(12) 0.17043(13) 0.0363(5) Uani 1 1 d . . . . .
O8 O -0.04418(14) 0.48410(13) 0.23407(16) 0.0459(7) Uani 1 1 d . . . . .
O9 O 0.09916(11) 0.86032(12) 0.27378(11) 0.0245(4) Uani 1 1 d . . . . .
H91 H 0.099(2) 0.838(2) 0.230(2) 0.029 Uiso 1 1 d . U . . .
H92 H 0.089(2) 0.897(2) 0.274(2) 0.029 Uiso 1 1 d . U . . .
Mg1 Mg 0.20965(5) 0.83712(5) 0.33087(5) 0.0212(2) Uani 1 1 d . . . . .
Mg2 Mg 0.03183(5) 0.81702(5) 0.32691(5) 0.0208(2) Uani 1 1 d . . . . .
O10 O 0.3530(2) 0.2865(3) 0.1021(3) 0.0991(16) Uani 1 1 d . . . . .
O11 O 0.6225(3) 0.7052(5) 0.5113(3) 0.145(3) Uani 1 1 d . . . . .
O12 O 0.6348(4) 0.0987(4) 0.0243(4) 0.145(3) Uani 1 1 d . . . . .
C56 C 0.6762(6) 0.0487(6) 0.0508(5) 0.126(3) Uani 1 1 d . . . . .
C57 C 0.6522(8) -0.0161(8) 0.0802(6) 0.191(6) Uani 1 1 d . . . . .
H57A H 0.692733 -0.049129 0.098606 0.286 Uiso 1 1 calc R U . . .
H57B H 0.635846 -0.001883 0.118386 0.286 Uiso 1 1 calc R U . . .
H57C H 0.612416 -0.039143 0.042644 0.286 Uiso 1 1 calc R U . . .
N9 N 0.7447(4) 0.0528(4) 0.0505(4) 0.115(2) Uani 1 1 d . . . . .
C58 C 0.7970(6) -0.0024(5) 0.0844(5) 0.146(4) Uani 1 1 d . . . . .
H58A H 0.843161 0.008470 0.079353 0.219 Uiso 1 1 calc R U . . .
H58B H 0.803894 -0.004881 0.134579 0.219 Uiso 1 1 calc R U . . .
H58C H 0.779056 -0.048094 0.061924 0.219 Uiso 1 1 calc R U . . .
C59 C 0.7681(5) 0.1128(4) 0.0230(4) 0.111(3) Uani 1 1 d . . . . .
H59A H 0.725960 0.138771 -0.008328 0.166 Uiso 1 1 calc R U . . .
H59B H 0.797937 0.097522 -0.003707 0.166 Uiso 1 1 calc R U . . .
H59C H 0.796501 0.143608 0.061895 0.166 Uiso 1 1 calc R U . . .
O13 O 0.8762(4) 0.5655(4) 0.4739(3) 0.133(2) Uani 1 1 d . . . . .
N10 N 0.9760(4) 0.5851(4) 0.4523(4) 0.118(2) Uani 1 1 d . . . . .
C60 C 1.0162(5) 0.6002(5) 0.5317(5) 0.129(3) Uani 1 1 d . . . . .
H60A H 1.020572 0.651439 0.539534 0.194 Uiso 1 1 calc R U . . .
H60B H 1.064434 0.578937 0.547009 0.194 Uiso 1 1 calc R U . . .
H60C H 0.989024 0.579691 0.558889 0.194 Uiso 1 1 calc R U . . .
C61 C 0.9088(5) 0.5707(6) 0.4297(5) 0.128(3) Uani 1 1 d . . . . .
C62 C 0.8759(8) 0.5570(8) 0.3549(6) 0.227(8) Uani 1 1 d . . . . .
H62A H 0.824522 0.546537 0.342814 0.340 Uiso 1 1 calc R U . . .
H62B H 0.881211 0.598840 0.328587 0.340 Uiso 1 1 calc R U . . .
H62C H 0.899771 0.516467 0.342522 0.340 Uiso 1 1 calc R U . . .
C63 C 1.0221(7) 0.5934(8) 0.4099(7) 0.194(6) Uani 1 1 d . . . . .
H63A H 1.071587 0.604422 0.441090 0.292 Uiso 1 1 calc R U . . .
H63B H 1.021982 0.549237 0.384455 0.292 Uiso 1 1 calc R U . . .
H63C H 1.003451 0.631970 0.375866 0.292 Uiso 1 1 calc R U . . .
O14 O 0.5671(7) 0.5939(9) 0.4070(6) 0.304(8) Uani 1 1 d . . . . .
O15 O 0.0143(8) 0.8168(10) 0.6029(6) 0.298(8) Uani 1 1 d . . . . .

loop_
_atom_site_aniso_label
_atom_site_aniso_U_11
_atom_site_aniso_U_22
_atom_site_aniso_U_33
_atom_site_aniso_U_23
_atom_site_aniso_U_13
_atom_site_aniso_U_12
C1 0.0119(13) 0.0384(16) 0.0293(14) -0.0023(12) 0.0057(11) -0.0022(11)
C2 0.0163(14) 0.0404(17) 0.0282(14) -0.0008(12) 0.0107(11) -0.0025(12)
C3 0.0166(13) 0.0323(15) 0.0277(14) 0.0001(12) 0.0077(11) -0.0019(11)
C4 0.0164(14) 0.0416(17) 0.0290(15) 0.0027(13) 0.0067(11) 0.0014(12)
C5 0.0154(14) 0.0420(17) 0.0317(15) 0.0013(13) 0.0102(12) -0.0031(12)
C6 0.0120(13) 0.0444(18) 0.0314(15) 0.0017(13) 0.0062(11) -0.0004(12)
C7 0.0136(14) 0.050(2) 0.0361(17) 0.0105(14) 0.0071(12) 0.0008(13)
C8 0.0172(15) 0.052(2) 0.0420(18) 0.0059(16) 0.0077(13) 0.0050(14)
C9 0.0137(16) 0.130(4) 0.039(2) 0.001(2) 0.0079(14) 0.000(2)
C10 0.0178(16) 0.054(2) 0.049(2) 0.0049(17) 0.0055(14) 0.0032(14)
C11 0.0167(17) 0.125(5) 0.050(2) 0.007(3) 0.0144(16) 0.001(2)
C12 0.0152(15) 0.047(2) 0.053(2) 0.0126(16) 0.0090(14) 0.0013(13)
C13 0.0165(15) 0.0416(19) 0.060(2) 0.0137(16) 0.0115(15) 0.0020(13)
C14 0.0157(14) 0.0304(16) 0.056(2) 0.0006(14) 0.0090(14) 0.0024(12)
C15 0.0161(16) 0.070(3) 0.049(2) 0.0193(19) 0.0079(15) 0.0016(16)
C16 0.021(2) 0.235(9) 0.069(3) -0.068(4) 0.006(2) 0.030(3)
C17 0.0159(15) 0.057(2) 0.056(2) -0.0207(18) 0.0063(15) 0.0069(14)
C18 0.0221(17) 0.090(3) 0.043(2) 0.013(2) 0.0092(15) 0.0023(19)
C19 0.033(2) 0.095(4) 0.048(2) 0.006(2) 0.0100(18) 0.003(2)
C20 0.026(2) 0.332(13) 0.066(3) -0.096(6) 0.004(2) 0.033(4)
C21 0.0157(14) 0.0281(15) 0.0440(18) -0.0013(13) 0.0064(13) 0.0022(11)
C22 0.0162(15) 0.064(2) 0.0415(19) 0.0140(17) 0.0115(14) 0.0000(15)
C23 0.042(2) 0.112(4) 0.045(2) -0.003(3) 0.0151(19) 0.000(3)
C24 0.0198(18) 0.174(6) 0.052(3) -0.051(3) 0.0010(17) 0.021(3)
C25 0.032(2) 0.097(4) 0.046(2) 0.002(2) 0.0154(17) 0.007(2)
C26 0.0173(14) 0.0424(17) 0.0298(15) -0.0009(13) 0.0106(12) -0.0026(12)
C27 0.0151(13) 0.0306(15) 0.0269(14) -0.0004(11) 0.0075(11) -0.0002(11)
C29 0.0204(14) 0.0288(15) 0.0524(19) -0.0076(14) 0.0212(14) -0.0017(12)
C30 0.0220(14) 0.0235(15) 0.0489(18) -0.0029(13) 0.0174(13) -0.0009(11)
C31 0.0259(16) 0.0284(16) 0.054(2) -0.0085(14) 0.0237(15) -0.0059(13)
C32 0.0226(15) 0.0234(15) 0.060(2) -0.0029(14) 0.0215(15) -0.0043(12)
C33 0.0342(18) 0.0258(15) 0.060(2) -0.0092(14) 0.0312(16) -0.0040(13)
C34 0.0277(16) 0.0272(16) 0.060(2) -0.0011(14) 0.0262(15) -0.0002(13)
C35 0.0317(17) 0.0286(17) 0.068(2) -0.0026(15) 0.0305(17) 0.0025(13)
C36 0.040(2) 0.0278(17) 0.090(3) -0.0015(18) 0.042(2) 0.0006(15)
C37 0.047(2) 0.0307(18) 0.097(3) -0.0005(19) 0.050(2) 0.0014(16)
C38 0.0357(19) 0.0331(18) 0.093(3) 0.0020(19) 0.040(2) 0.0009(15)
C39 0.050(2) 0.0305(18) 0.096(3) 0.0017(19) 0.049(2) 0.0062(16)
C40 0.0310(18) 0.0367(18) 0.070(2) 0.0071(17) 0.0320(18) 0.0099(14)
C41 0.0298(17) 0.0355(18) 0.064(2) 0.0079(16) 0.0271(17) 0.0105(14)
C42 0.0292(17) 0.0326(17) 0.054(2) 0.0074(15) 0.0253(15) 0.0104(13)
C43 0.0190(14) 0.0381(17) 0.0450(18) 0.0068(14) 0.0155(13) 0.0075(13)
C44 0.046(2) 0.0275(17) 0.091(3) -0.0040(18) 0.042(2) 0.0044(15)
C45 0.0304(17) 0.0300(16) 0.056(2) 0.0021(15) 0.0248(16) 0.0047(13)
C46 0.0167(14) 0.0360(17) 0.0365(16) 0.0035(13) 0.0107(12) 0.0058(12)
C47 0.0191(15) 0.0398(18) 0.0486(19) -0.0022(15) 0.0152(14) -0.0002(13)
C48 0.043(2) 0.0328(19) 0.100(4) -0.015(2) 0.042(2) -0.0056(16)
C49 0.0218(14) 0.0308(16) 0.0388(16) 0.0040(13) 0.0156(13) 0.0043(12)
C50 0.0176(13) 0.0288(15) 0.0322(15) 0.0045(12) 0.0118(11) 0.0063(11)
C51 0.0213(15) 0.0366(17) 0.0496(19) -0.0070(15) 0.0134(14) -0.0028(13)
C52 0.0305(18) 0.0320(18) 0.076(3) -0.0033(17) 0.0289(18) -0.0033(14)
C53 0.0209(15) 0.0331(16) 0.0435(18) -0.0040(13) 0.0139(13) 0.0033(12)
C54 0.0192(14) 0.0230(14) 0.0472(18) -0.0042(13) 0.0156(13) -0.0014(11)
C55 0.0294(17) 0.0324(17) 0.057(2) -0.0134(15) 0.0260(16) -0.0104(13)
N1 0.0135(13) 0.0489(18) 0.0603(19) -0.0106(15) 0.0072(13) 0.0051(12)
N2 0.0143(14) 0.109(3) 0.0489(19) 0.027(2) 0.0062(13) 0.0044(16)
N3 0.0121(11) 0.0400(15) 0.0410(15) -0.0098(12) 0.0062(10) 0.0034(10)
N4 0.0173(13) 0.086(3) 0.0357(15) 0.0099(16) 0.0096(12) 0.0010(14)
N5 0.0333(16) 0.0334(15) 0.074(2) 0.0004(14) 0.0343(16) 0.0061(12)
N6 0.0218(13) 0.0350(15) 0.0613(19) 0.0023(13) 0.0227(13) 0.0067(11)
N7 0.0240(13) 0.0276(13) 0.0417(14) 0.0007(11) 0.0164(11) 0.0035(10)
N8 0.0141(11) 0.0271(12) 0.0326(13) 0.0022(10) 0.0082(10) 0.0039(9)
O1 0.0195(10) 0.0530(14) 0.0341(12) 0.0099(10) 0.0133(9) 0.0038(10)
O2 0.0146(10) 0.0614(16) 0.0341(12) 0.0074(11) 0.0091(9) -0.0037(10)
O3 0.0177(9) 0.0303(10) 0.0265(10) -0.0004(8) 0.0093(8) -0.0043(8)
O4 0.0117(9) 0.0402(12) 0.0284(10) 0.0036(9) 0.0057(8) -0.0017(8)
O5 0.0156(10) 0.0238(10) 0.0535(14) -0.0065(9) 0.0122(9) -0.0035(8)
O6 0.0169(10) 0.0268(11) 0.0607(15) -0.0114(10) 0.0207(10) -0.0031(8)
O7 0.0380(13) 0.0282(11) 0.0537(14) -0.0147(10) 0.0300(11) -0.0142(10)
O8 0.0346(13) 0.0377(13) 0.0811(19) -0.0254(13) 0.0397(13) -0.0164(11)
O9 0.0178(10) 0.0279(10) 0.0307(11) 0.0028(9) 0.0120(8) 0.0059(8)
Mg1 0.0128(4) 0.0233(5) 0.0293(5) -0.0016(4) 0.0099(4) -0.0017(3)
Mg2 0.0109(4) 0.0243(5) 0.0276(5) 0.0007(4) 0.0075(4) 0.0020(3)
O10 0.048(2) 0.114(4) 0.151(4) -0.041(3) 0.055(2) -0.017(2)
O11 0.071(3) 0.254(8) 0.096(4) 0.025(4) 0.014(3) 0.029(4)
O12 0.145(5) 0.140(5) 0.131(5) -0.040(4) 0.028(4) 0.061(4)
C56 0.119(7) 0.143(8) 0.105(6) -0.030(6) 0.029(5) 0.042(6)
C57 0.230(15) 0.219(15) 0.133(9) 0.034(9) 0.078(10) -0.059(12)
N9 0.128(6) 0.101(5) 0.104(5) -0.004(4) 0.028(4) 0.024(4)
C58 0.182(10) 0.125(7) 0.118(7) 0.003(6) 0.038(7) 0.067(7)
C59 0.150(8) 0.076(4) 0.104(5) 0.012(4) 0.044(5) 0.000(5)
O13 0.142(5) 0.157(6) 0.128(5) -0.039(4) 0.081(4) -0.029(4)
N10 0.109(5) 0.136(6) 0.126(6) 0.007(5) 0.062(5) 0.002(4)
C60 0.130(7) 0.110(6) 0.122(7) -0.031(5) 0.014(6) -0.006(5)
C61 0.105(7) 0.162(9) 0.114(7) -0.030(6) 0.039(5) 0.008(6)
C62 0.272(17) 0.248(17) 0.104(8) -0.062(9) -0.001(9) 0.106(14)
C63 0.196(12) 0.262(17) 0.190(12) 0.058(11) 0.148(11) 0.049(11)
O14 0.255(13) 0.42(2) 0.176(9) 0.117(12) -0.002(9) -0.006(13)
O15 0.280(14) 0.43(2) 0.168(9) -0.035(11) 0.064(10) 0.093(14)

loop_
_atom_type_symbol
_atom_type_description
_atom_type_scat_dispersion_real
_atom_type_scat_dispersion_imag
_atom_type_scat_source
C C 0.0181 0.0091 'International Tables Vol C Tables 4.2.6.8 and 6.1.1.4'
H H 0.0000 0.0000 'International Tables Vol C Tables 4.2.6.8 and 6.1.1.4'
N N 0.0311 0.0180 'International Tables Vol C Tables 4.2.6.8 and 6.1.1.4'
O O 0.0492 0.0322 'International Tables Vol C Tables 4.2.6.8 and 6.1.1.4'
Mg Mg 0.1719 0.1771 'International Tables Vol C Tables 4.2.6.8 and 6.1.1.4'

loop_
_geom_angle_atom_site_label_1
_geom_angle_atom_site_label_2
_geom_angle_atom_site_label_3
_geom_angle
_geom_angle_site_symmetry_1
_geom_angle_site_symmetry_3
_geom_angle_publ_flag
C2 C1 C3 119.9(3) . . ?
C2 C1 H1 120.0 . . ?
C3 C1 H1 120.0 . . ?
C1 C2 C4 119.8(3) . . ?
C1 C2 C26 121.5(3) . . ?
C4 C2 C26 118.8(3) . . ?
C1 C3 C5 119.8(3) . . ?
C1 C3 C27 121.3(3) . . ?
C5 C3 C27 118.8(3) . . ?
C6 C4 C2 121.2(3) . . ?
C6 C4 H4 119.4 . . ?
C2 C4 H4 119.4 . . ?
C3 C5 C6 121.0(3) . . ?
C3 C5 H5 119.5 . . ?
C6 C5 H5 119.5 . . ?
C4 C6 C5 118.3(3) . . ?
C4 C6 C7 121.3(3) . . ?
C5 C6 C7 120.4(3) . . ?
C8 C7 C9 118.0(3) . . ?
C8 C7 C6 121.8(3) . . ?
C9 C7 C6 120.2(3) . . ?
C7 C8 C10 121.6(3) . . ?
C7 C8 H8 119.2 . . ?
C10 C8 H8 119.2 . . ?
C7 C9 C11 121.1(4) . . ?
C7 C9 H9 119.5 . . ?
C11 C9 H9 119.5 . . ?
C8 C10 C12 119.9(4) . . ?
C8 C10 H10 120.0 . . ?
C12 C10 H10 120.0 . . ?
C12 C11 C9 120.2(4) . . ?
C12 C11 H11 119.9 . . ?
C9 C11 H11 119.9 . . ?
C11 C12 C10 119.3(3) . . ?
C11 C12 C13 121.1(4) . . ?
C10 C12 C13 119.6(3) . . ?
N1 C13 N2 112.4(3) . . ?
N1 C13 C12 124.8(4) . . ?
N2 C13 C12 122.6(4) . . ?
C15 C14 N1 109.9(3) . . ?
C15 C14 C17 121.3(3) . . ?
N1 C14 C17 128.8(4) . . ?
C14 C15 N2 106.4(3) . . ?
C14 C15 C18 123.9(3) . . ?
N2 C15 C18 129.3(4) . . ?
C20 C16 C17 119.5(4) . . ?
C20 C16 H16 120.3 . . ?
C17 C16 H16 120.3 . . ?
C16 C17 C21 118.4(3) . . ?
C16 C17 C14 124.8(3) . . ?
C21 C17 C14 116.8(3) . . ?
C22 C18 C19 118.5(4) . . ?
C22 C18 C15 114.7(4) . . ?
C19 C18 C15 126.7(4) . . ?
C23 C19 C18 119.3(4) . . ?
C23 C19 H19 120.4 . . ?
C18 C19 H19 120.4 . . ?
C16 C20 C24 118.9(5) . . ?
C16 C20 H20 120.6 . . ?
C24 C20 H20 120.6 . . ?
N3 C21 C17 121.4(3) . . ?
N3 C21 C22 117.2(3) . . ?
C17 C21 C22 121.4(3) . . ?
N4 C22 C18 121.4(4) . . ?
N4 C22 C21 116.8(3) . . ?
C18 C22 C21 121.7(3) . . ?
C19 C23 C25 119.3(4) . . ?
C19 C23 H23 120.4 . . ?
C25 C23 H23 120.4 . . ?
N3 C24 C20 123.2(4) . . ?
N3 C24 H24 118.4 . . ?
C20 C24 H24 118.4 . . ?
N4 C25 C23 123.3(4) . . ?
N4 C25 H25 118.3 . . ?
C23 C25 H25 118.3 . . ?
O1 C26 O2 125.0(3) . . ?
O1 C26 C2 115.5(3) . . ?
O2 C26 C2 119.5(3) . . ?
O4 C27 O3 124.8(3) . . ?
O4 C27 C3 118.4(3) . . ?
O3 C27 C3 116.9(2) . . ?
C31 C29 C30 119.9(3) . . ?
C31 C29 H29 120.1 . . ?
C30 C29 H29 120.1 . . ?
C32 C30 C29 119.8(3) . . ?
C32 C30 C54 120.4(3) . . ?
C29 C30 C54 119.8(3) . . ?
C29 C31 C33 119.9(3) . . ?
C29 C31 C55 120.3(3) . . ?
C33 C31 C55 119.7(3) . . ?
C30 C32 C34 121.3(3) . . ?
C30 C32 H32 119.3 . . ?
C34 C32 H32 119.3 . . ?
C31 C33 C34 120.8(3) . . ?
C31 C33 H33 119.6 . . ?
C34 C33 H33 119.6 . . ?
C33 C34 C32 118.3(3) . . ?
C33 C34 C35 121.0(3) . . ?
C32 C34 C35 120.7(3) . . ?
C36 C35 C37 118.0(3) . . ?
C36 C35 C34 121.0(3) . . ?
C37 C35 C34 121.1(3) . . ?
C38 C36 C35 121.5(3) . . ?
C38 C36 H36 119.3 . . ?
C35 C36 H36 119.3 . . ?
C39 C37 C35 120.8(3) . . ?
C39 C37 H37 119.6 . . ?
C35 C37 H37 119.6 . . ?
C36 C38 C40 120.5(3) . . ?
C36 C38 H38 119.8 . . ?
C40 C38 H38 119.8 . . ?
C37 C39 C40 120.8(3) . . ?
C37 C39 H39 119.6 . . ?
C40 C39 H39 119.6 . . ?
C38 C40 C39 118.5(3) . . ?
C38 C40 C41 120.2(3) . . ?
C39 C40 C41 121.4(3) . . ?
N5 C41 N6 113.2(3) . . ?
N5 C41 C40 123.7(3) . . ?
N6 C41 C40 123.1(3) . . ?
C43 C42 N5 110.9(3) . . ?
C43 C42 C45 121.4(3) . . ?
N5 C42 C45 127.7(3) . . ?
C42 C43 N6 106.4(3) . . ?
C42 C43 C46 123.8(3) . . ?
N6 C43 C46 129.8(3) . . ?
C48 C44 C45 118.4(3) . . ?
C48 C44 H44 120.8 . . ?
C45 C44 H44 120.8 . . ?
C44 C45 C49 118.8(3) . . ?
C44 C45 C42 124.4(3) . . ?
C49 C45 C42 116.8(3) . . ?
C47 C46 C50 118.2(3) . . ?
C47 C46 C43 126.1(3) . . ?
C50 C46 C43 115.7(3) . . ?
C51 C47 C46 119.5(3) . . ?
C51 C47 H47 120.3 . . ?
C46 C47 H47 120.3 . . ?
C44 C48 C52 119.7(4) . . ?
C44 C48 H48 120.2 . . ?
C52 C48 H48 120.2 . . ?
N7 C49 C45 121.8(3) . . ?
N7 C49 C50 117.2(3) . . ?
C45 C49 C50 121.0(3) . . ?
N8 C50 C46 121.6(3) . . ?
N8 C50 C49 117.2(3) . . ?
C46 C50 C49 121.1(3) . . ?
C47 C51 C53 118.8(3) . . ?
C47 C51 H51 120.6 . . ?
C53 C51 H51 120.6 . . ?
N7 C52 C48 123.4(3) . . ?
N7 C52 H52 118.3 . . ?
C48 C52 H52 118.3 . . ?
N8 C53 C51 123.4(3) . . ?
N8 C53 H53 118.3 . . ?
C51 C53 H53 118.3 . . ?
O6 C54 O5 126.1(3) . . ?
O6 C54 C30 116.6(3) . . ?
O5 C54 C30 117.3(3) . . ?
O7 C55 O8 125.6(3) . . ?
O7 C55 C31 116.8(3) . . ?
O8 C55 C31 117.5(3) . . ?
C13 N1 C14 105.4(3) . . ?
C13 N2 C15 105.9(3) . . ?
C13 N2 H2 127.1 . . ?
C15 N2 H2 127.1 . . ?
C24 N3 C21 118.5(3) . . ?
C24 N3 Mg2 124.7(2) . 4_676 ?
C21 N3 Mg2 116.4(2) . 4_676 ?
C25 N4 C22 118.1(3) . . ?
C25 N4 Mg2 126.7(3) . 4_676 ?
C22 N4 Mg2 114.6(2) . 4_676 ?
C41 N5 C42 103.4(3) . . ?
C41 N6 C43 106.1(3) . . ?
C41 N6 H6 126.9 . . ?
C43 N6 H6 126.9 . . ?
C52 N7 C49 117.9(3) . . ?
C52 N7 Mg1 128.7(2) . 2_645 ?
C49 N7 Mg1 111.8(2) . 2_645 ?
C53 N8 C50 118.4(3) . . ?
C53 N8 Mg1 126.3(2) . 2_645 ?
C50 N8 Mg1 112.9(2) . 2_645 ?
C26 O1 Mg1 129.4(2) . 4_576 ?
C27 O3 Mg1 127.71(19) . . ?
C27 O4 Mg2 129.20(19) . . ?
C54 O5 Mg1 135.3(2) . . ?
C54 O6 Mg2 129.3(2) . . ?
C55 O7 Mg2 130.8(2) . 2_545 ?
Mg1 O9 Mg2 110.66(10) . . ?
Mg1 O9 H91 94(2) . . ?
Mg2 O9 H91 120(2) . . ?
Mg1 O9 H92 116(3) . . ?
Mg2 O9 H92 98(3) . . ?
H91 O9 H92 120(4) . . ?
O3 Mg1 O5 94.80(10) . . ?
O3 Mg1 O1 174.12(11) . 4_575 ?
O5 Mg1 O1 91.08(11) . 4_575 ?
O3 Mg1 O9 93.36(9) . . ?
O5 Mg1 O9 87.78(9) . . ?
O1 Mg1 O9 87.02(9) 4_575 . ?
O3 Mg1 N8 96.79(10) . 2_655 ?
O5 Mg1 N8 90.23(9) . 2_655 ?
O1 Mg1 N8 83.00(10) 4_575 2_655 ?
O9 Mg1 N8 169.79(10) . 2_655 ?
O3 Mg1 N7 92.00(10) . 2_655 ?
O5 Mg1 N7 165.23(10) . 2_655 ?
O1 Mg1 N7 82.25(10) 4_575 2_655 ?
O9 Mg1 N7 104.92(10) . 2_655 ?
N8 Mg1 N7 75.93(10) 2_655 2_655 ?
O3 Mg1 Mg2 67.96(6) . . ?
O5 Mg1 Mg2 67.56(6) . . ?
O1 Mg1 Mg2 114.72(7) 4_575 . ?
O9 Mg1 Mg2 35.00(6) . . ?
N8 Mg1 Mg2 150.84(8) 2_655 . ?
N7 Mg1 Mg2 127.21(8) 2_655 . ?
O3 Mg1 H91 116.7(10) . . ?
O5 Mg1 H91 80.5(9) . . ?
O1 Mg1 H91 64.4(9) 4_575 . ?
O9 Mg1 H91 24.1(9) . . ?
N8 Mg1 H91 145.7(10) 2_655 . ?
N7 Mg1 H91 108.1(9) 2_655 . ?
Mg2 Mg1 H91 51.9(9) . . ?
O6 Mg2 O7 170.30(11) . 2 ?
O6 Mg2 O4 92.70(10) . . ?
O7 Mg2 O4 95.90(11) 2 . ?
O6 Mg2 O9 87.35(9) . . ?
O7 Mg2 O9 86.42(9) 2 . ?
O4 Mg2 O9 102.61(9) . . ?
O6 Mg2 N3 96.41(11) . 4_475 ?
O7 Mg2 N3 88.22(10) 2 4_475 ?
O4 Mg2 N3 88.88(10) . 4_475 ?
O9 Mg2 N3 167.76(10) . 4_475 ?
O6 Mg2 N4 88.83(12) . 4_475 ?
O7 Mg2 N4 84.16(13) 2 4_475 ?
O4 Mg2 N4 163.70(11) . 4_475 ?
O9 Mg2 N4 93.67(11) . 4_475 ?
N3 Mg2 N4 74.82(11) 4_475 4_475 ?
O6 Mg2 Mg1 74.16(6) . . ?
O7 Mg2 Mg1 104.32(7) 2 . ?
O4 Mg2 Mg1 71.88(6) . . ?
O9 Mg2 Mg1 34.34(6) . . ?
N3 Mg2 Mg1 157.79(8) 4_475 . ?
N4 Mg2 Mg1 123.98(8) 4_475 . ?
O6 Mg2 H92 104.7(11) . . ?
O7 Mg2 H92 69.0(11) 2 . ?
O4 Mg2 H92 103.4(10) . . ?
O9 Mg2 H92 17.4(10) . . ?
N3 Mg2 H92 154.9(10) 4_475 . ?
N4 Mg2 H92 91.9(10) 4_475 . ?
Mg1 Mg2 H92 45.6(10) . . ?
O12 C56 N9 117.3(11) . . ?
O12 C56 C57 122.3(11) . . ?
N9 C56 C57 120.4(10) . . ?
C56 C57 H57A 109.5 . . ?
C56 C57 H57B 109.5 . . ?
H57A C57 H57B 109.5 . . ?
C56 C57 H57C 109.5 . . ?
H57A C57 H57C 109.5 . . ?
H57B C57 H57C 109.5 . . ?
C56 N9 C59 121.2(8) . . ?
C56 N9 C58 119.8(9) . . ?
C59 N9 C58 118.8(9) . . ?
N9 C58 H58A 109.5 . . ?
N9 C58 H58B 109.5 . . ?
H58A C58 H58B 109.5 . . ?
N9 C58 H58C 109.5 . . ?
H58A C58 H58C 109.5 . . ?
H58B C58 H58C 109.5 . . ?
N9 C59 H59A 109.5 . . ?
N9 C59 H59B 109.5 . . ?
H59A C59 H59B 109.5 . . ?
N9 C59 H59C 109.5 . . ?
H59A C59 H59C 109.5 . . ?
H59B C59 H59C 109.5 . . ?
C61 N10 C63 127.1(10) . . ?
C61 N10 C60 119.6(8) . . ?
C63 N10 C60 113.2(9) . . ?
N10 C60 H60A 109.5 . . ?
N10 C60 H60B 109.5 . . ?
H60A C60 H60B 109.5 . . ?
N10 C60 H60C 109.5 . . ?
H60A C60 H60C 109.5 . . ?
H60B C60 H60C 109.5 . . ?
N10 C61 O13 119.4(9) . . ?
N10 C61 C62 115.7(11) . . ?
O13 C61 C62 124.8(11) . . ?
C61 C62 H62A 109.5 . . ?
C61 C62 H62B 109.5 . . ?
H62A C62 H62B 109.5 . . ?
C61 C62 H62C 109.5 . . ?
H62A C62 H62C 109.5 . . ?
H62B C62 H62C 109.5 . . ?
N10 C63 H63A 109.5 . . ?
N10 C63 H63B 109.5 . . ?
H63A C63 H63B 109.5 . . ?
N10 C63 H63C 109.5 . . ?
H63A C63 H63C 109.5 . . ?
H63B C63 H63C 109.5 . . ?

loop_
_geom_bond_atom_site_label_1
_geom_bond_atom_site_label_2
_geom_bond_distance
_geom_bond_site_symmetry_2
_geom_bond_publ_flag
C1 C2 1.389(4) . ?
C1 C3 1.391(4) . ?
C1 H1 0.9500 . ?
C2 C4 1.399(4) . ?
C2 C26 1.519(4) . ?
C3 C5 1.397(4) . ?
C3 C27 1.501(4) . ?
C4 C6 1.390(4) . ?
C4 H4 0.9500 . ?
C5 C6 1.400(4) . ?
C5 H5 0.9500 . ?
C6 C7 1.487(4) . ?
C7 C8 1.385(5) . ?
C7 C9 1.392(5) . ?
C8 C10 1.388(5) . ?
C8 H8 0.9500 . ?
C9 C11 1.397(5) . ?
C9 H9 0.9500 . ?
C10 C12 1.395(6) . ?
C10 H10 0.9500 . ?
C11 C12 1.382(6) . ?
C11 H11 0.9500 . ?
C12 C13 1.480(4) . ?
C13 N1 1.318(5) . ?
C13 N2 1.366(5) . ?
C14 C15 1.372(6) . ?
C14 N1 1.376(4) . ?
C14 C17 1.435(5) . ?
C15 N2 1.381(5) . ?
C15 C18 1.449(6) . ?
C16 C20 1.368(7) . ?
C16 C17 1.380(7) . ?
C16 H16 0.9500 . ?
C17 C21 1.409(5) . ?
C18 C22 1.411(5) . ?
C18 C19 1.421(6) . ?
C19 C23 1.362(6) . ?
C19 H19 0.9500 . ?
C20 C24 1.396(6) . ?
C20 H20 0.9500 . ?
C21 N3 1.363(4) . ?
C21 C22 1.450(5) . ?
C22 N4 1.372(4) . ?
C23 C25 1.400(6) . ?
C23 H23 0.9500 . ?
C24 N3 1.308(5) . ?
C24 H24 0.9500 . ?
C25 N4 1.344(6) . ?
C25 H25 0.9500 . ?
C26 O1 1.248(4) . ?
C26 O2 1.255(4) . ?
C27 O4 1.253(3) . ?
C27 O3 1.264(4) . ?
C29 C31 1.386(4) . ?
C29 C30 1.391(4) . ?
C29 H29 0.9500 . ?
C30 C32 1.383(4) . ?
C30 C54 1.497(4) . ?
C31 C33 1.392(4) . ?
C31 C55 1.508(4) . ?
C32 C34 1.394(5) . ?
C32 H32 0.9500 . ?
C33 C34 1.394(5) . ?
C33 H33 0.9500 . ?
C34 C35 1.483(4) . ?
C35 C36 1.391(5) . ?
C35 C37 1.391(5) . ?
C36 C38 1.380(5) . ?
C36 H36 0.9500 . ?
C37 C39 1.387(5) . ?
C37 H37 0.9500 . ?
C38 C40 1.390(5) . ?
C38 H38 0.9500 . ?
C39 C40 1.393(5) . ?
C39 H39 0.9500 . ?
C40 C41 1.466(4) . ?
C41 N5 1.338(5) . ?
C41 N6 1.348(5) . ?
C42 C43 1.363(5) . ?
C42 N5 1.379(4) . ?
C42 C45 1.437(5) . ?
C43 N6 1.374(4) . ?
C43 C46 1.430(4) . ?
C44 C48 1.368(5) . ?
C44 C45 1.403(5) . ?
C44 H44 0.9500 . ?
C45 C49 1.407(4) . ?
C46 C47 1.401(5) . ?
C46 C50 1.415(4) . ?
C47 C51 1.363(5) . ?
C47 H47 0.9500 . ?
C48 C52 1.398(5) . ?
C48 H48 0.9500 . ?
C49 N7 1.368(4) . ?
C49 C50 1.452(4) . ?
C50 N8 1.359(4) . ?
C51 C53 1.408(4) . ?
C51 H51 0.9500 . ?
C52 N7 1.321(5) . ?
C52 H52 0.9500 . ?
C53 N8 1.319(4) . ?
C53 H53 0.9500 . ?
C54 O6 1.253(4) . ?
C54 O5 1.259(4) . ?
C55 O7 1.251(4) . ?
C55 O8 1.262(4) . ?
N2 H2 0.8800 . ?
N3 Mg2 2.189(3) 4_676 ?
N4 Mg2 2.241(3) 4_676 ?
N6 H6 0.8800 . ?
N7 Mg1 2.208(3) 2_645 ?
N8 Mg1 2.180(3) 2_645 ?
O1 Mg1 2.036(2) 4_576 ?
O3 Mg1 1.998(2) . ?
O4 Mg2 2.033(2) . ?
O5 Mg1 2.019(2) . ?
O6 Mg2 2.012(2) . ?
O7 Mg2 2.033(2) 2_545 ?
O9 Mg1 2.124(2) . ?
O9 Mg2 2.159(2) . ?
O9 H91 0.98(4) . ?
O9 H92 0.72(4) . ?
Mg1 Mg2 3.5229(12) . ?
Mg1 H91 2.40(4) . ?
Mg2 H92 2.37(4) . ?
O12 C56 1.242(11) . ?
C56 N9 1.365(12) . ?
C56 C57 1.511(15) . ?
C57 H57A 0.9800 . ?
C57 H57B 0.9800 . ?
C57 H57C 0.9800 . ?
N9 C59 1.412(10) . ?
N9 C58 1.457(10) . ?
C58 H58A 0.9800 . ?
C58 H58B 0.9800 . ?
C58 H58C 0.9800 . ?
C59 H59A 0.9800 . ?
C59 H59B 0.9800 . ?
C59 H59C 0.9800 . ?
O13 C61 1.285(11) . ?
N10 C61 1.274(11) . ?
N10 C63 1.476(11) . ?
N10 C60 1.546(11) . ?
C60 H60A 0.9800 . ?
C60 H60B 0.9800 . ?
C60 H60C 0.9800 . ?
C61 C62 1.444(14) . ?
C62 H62A 0.9800 . ?
C62 H62B 0.9800 . ?
C62 H62C 0.9800 . ?
C63 H63A 0.9800 . ?
C63 H63B 0.9800 . ?
C63 H63C 0.9800 . ?
